data_7152347
loop_
_publ_author_name
'Voskuhl, Jens'
'Waller, Mark'
'Bandaru, Sateesh'
'Tkachenko, Boryslav A.'
'Fregonese, Carlo'
'Wibbeling, Birgit'
'Schreiner, Peter R.'
'Ravoo, Bart Jan'

_publ_section_title
;
 Nanodiamonds in sugar rings: an experimental and theoretical
 investigation of cyclodextrin-nanodiamond inclusion complexes.
;
_journal_issue 23
_journal_name_full 'Organic &amp; biomolecular chemistry'
_journal_page_first 4524
_journal_page_last 4530
_journal_paper_doi 10.1039/c2ob06915f
_journal_volume 10
_journal_year 2012
_chemical_formula_sum 'C27 H32 N2 O6'
_chemical_formula_weight 480.55
_chemical_name_systematic
;
?
;
_space_group_IT_number 2
_symmetry_cell_setting triclinic
_symmetry_space_group_name_Hall '-P 1'
_symmetry_space_group_name_H-M 'P -1'
_atom_sites_solution_hydrogens 'at N from difmap, others geom'
_atom_sites_solution_primary direct
_atom_sites_solution_secondary difmap
_audit_creation_method SHELXL-97
_cell_angle_alpha 106.512(1)
_cell_angle_beta 109.880(1)
_cell_angle_gamma 101.331(1)
_cell_formula_units_Z 2
_cell_length_a 8.9831(1)
_cell_length_b 11.8982(1)
_cell_length_c 13.1146(1)
_cell_measurement_reflns_used 3425
_cell_measurement_temperature 223(2)
_cell_measurement_theta_max 68.25
_cell_measurement_theta_min 0.88
_cell_volume 1195.17(3)
_computing_cell_refinement 'Collect (Nonius B.V., 1998)'
_computing_data_collection 'Collect (Nonius B.V., 1998)'
_computing_data_reduction 'Denzo-SMN (Otwinowski & Minor, 1997)'
_computing_molecular_graphics 'XP (BrukerAXS, 2000)'
_computing_publication_material 'SHELXL-97 (SHeldrick, 1997)'
_computing_structure_refinement 'SHELXL-97 (Sheldrick, 1997)'
_computing_structure_solution 'SHELXS-97 (Sheldrick, 1990)'
_diffrn_ambient_temperature 223(2)
_diffrn_measured_fraction_theta_full 0.860
_diffrn_measured_fraction_theta_max 0.860
_diffrn_measurement_device_type 'Nonius KappaCCD APEXII'
_diffrn_measurement_method '\w and \f scans'
_diffrn_radiation_monochromator graphite
_diffrn_radiation_source 'fine-focus sealed tube'
_diffrn_radiation_type CuK\a
_diffrn_radiation_wavelength 1.54178
_diffrn_reflns_av_R_equivalents 0.044
_diffrn_reflns_av_sigmaI/netI 0.0293
_diffrn_reflns_limit_h_max 8
_diffrn_reflns_limit_h_min -10
_diffrn_reflns_limit_k_max 14
_diffrn_reflns_limit_k_min -13
_diffrn_reflns_limit_l_max 14
_diffrn_reflns_limit_l_min -14
_diffrn_reflns_number 13076
_diffrn_reflns_theta_full 70.95
_diffrn_reflns_theta_max 70.95
_diffrn_reflns_theta_min 3.88
_exptl_absorpt_coefficient_mu 0.773
_exptl_absorpt_correction_T_max 0.9624
_exptl_absorpt_correction_T_min 0.8303
_exptl_absorpt_correction_type multi-scan
_exptl_absorpt_process_details 'Denzo (Otwinowski, Borek, Majewski & Minor (2003)'
_exptl_crystal_colour colourless
_exptl_crystal_density_diffrn 1.335
_exptl_crystal_density_method 'not measured'
_exptl_crystal_description plate
_exptl_crystal_F_000 512
_exptl_crystal_size_max 0.25
_exptl_crystal_size_mid 0.10
_exptl_crystal_size_min 0.05
_refine_diff_density_max 0.215
_refine_diff_density_min -0.184
_refine_diff_density_rms 0.043
_refine_ls_extinction_method none
_refine_ls_goodness_of_fit_ref 1.012
_refine_ls_hydrogen_treatment mixed
_refine_ls_matrix_type full
_refine_ls_number_parameters 324
_refine_ls_number_reflns 3965
_refine_ls_number_restraints 0
_refine_ls_restrained_S_all 1.012
_refine_ls_R_factor_all 0.0579
_refine_ls_R_factor_gt 0.0492
_refine_ls_shift/su_max 0.000
_refine_ls_shift/su_mean 0.000
_refine_ls_structure_factor_coef Fsqd
_refine_ls_weighting_details 'calc w=1/[\s^2^(Fo^2^)+(0.0849P)^2^+0.3850P] where P=(Fo^2^+2Fc^2^)/3'
_refine_ls_weighting_scheme calc
_refine_ls_wR_factor_gt 0.1358
_refine_ls_wR_factor_ref 0.1456
_reflns_number_gt 3347
_reflns_number_total 3965
_reflns_threshold_expression >2sigma(I)
_cod_data_source_file c2ob06915f.txt
_cod_data_source_block rav5641
_cod_original_cell_volume 1195.173(19)
_cod_original_sg_symbol_H-M P-1
_cod_database_code 7152347

loop_
_symmetry_equiv_pos_as_xyz
'x, y, z'
'-x, -y, -z'

loop_
_atom_site_label
_atom_site_type_symbol
_atom_site_fract_x
_atom_site_fract_y
_atom_site_fract_z
_atom_site_U_iso_or_equiv
_atom_site_adp_type
_atom_site_occupancy
_atom_site_symmetry_multiplicity
_atom_site_calc_flag
_atom_site_refinement_flags
O1 O -0.08475(17) 1.12825(12) 0.64804(12) 0.0486(3) Uani 1 1 d .
C2 C -0.1218(2) 1.05959(16) 0.69938(15) 0.0371(4) Uani 1 1 d .
N3 N -0.0927(2) 0.94985(15) 0.67389(14) 0.0438(4) Uani 1 1 d .
H3 H -0.111(3) 0.904(2) 0.7114(19) 0.053 Uiso 1 1 d .
C4 C -0.0197(2) 0.90562(17) 0.58489(17) 0.0420(4) Uani 1 1 d .
H4A H -0.1060 0.8779 0.5049 0.050 Uiso 1 1 calc R
H4B H 0.0730 0.9743 0.5964 0.050 Uiso 1 1 calc R
C5 C 0.0423(2) 0.79997(16) 0.60176(15) 0.0385(4) Uani 1 1 d .
O6 O 0.03769(17) 0.76937(12) 0.68578(12) 0.0484(3) Uani 1 1 d .
N7 N 0.10129(19) 0.74710(14) 0.51591(14) 0.0407(4) Uani 1 1 d .
H7 H 0.100(3) 0.7794(19) 0.4614(19) 0.049 Uiso 1 1 d .
C8 C 0.1646(2) 0.64526(16) 0.50177(16) 0.0393(4) Uani 1 1 d .
C9 C 0.1918(2) 0.59004(16) 0.58572(16) 0.0410(4) Uani 1 1 d .
H9 H 0.1703 0.6182 0.6522 0.049 Uiso 1 1 calc R
C10 C 0.2535(2) 0.48952(17) 0.56294(17) 0.0429(4) Uani 1 1 d .
C11 C 0.2904(2) 0.44508(17) 0.45907(18) 0.0454(5) Uani 1 1 d .
H11 H 0.3337 0.3789 0.4492 0.054 Uiso 1 1 calc R
C12 C 0.2621(2) 0.49972(17) 0.37536(17) 0.0439(4) Uani 1 1 d .
C13 C 0.1994(2) 0.59935(17) 0.39694(17) 0.0435(4) Uani 1 1 d .
H13 H 0.1787 0.6385 0.3430 0.052 Uiso 1 1 calc R
C14 C 0.2771(2) 0.42278(18) 0.64657(18) 0.0486(5) Uani 1 1 d .
O15 O 0.3275(2) 0.33415(15) 0.62952(15) 0.0676(5) Uani 1 1 d .
O16 O 0.23332(19) 0.46954(13) 0.74112(13) 0.0570(4) Uani 1 1 d .
C17 C 0.2483(4) 0.4058(2) 0.8237(2) 0.0707(7) Uani 1 1 d .
H17A H 0.1775 0.3198 0.7813 0.106 Uiso 1 1 calc R
H17B H 0.2136 0.4459 0.8829 0.106 Uiso 1 1 calc R
H17C H 0.3638 0.4097 0.8611 0.106 Uiso 1 1 calc R
C18 C 0.2914(2) 0.45320(18) 0.25959(19) 0.0485(5) Uani 1 1 d .
O19 O 0.2571(2) 0.49109(15) 0.18029(15) 0.0690(5) Uani 1 1 d .
O20 O 0.35966(18) 0.36117(13) 0.25220(13) 0.0566(4) Uani 1 1 d .
C21 C 0.3943(3) 0.3103(2) 0.1441(2) 0.0608(6) Uani 1 1 d .
H21A H 0.2924 0.2495 0.0797 0.091 Uiso 1 1 calc R
H21B H 0.4801 0.2716 0.1626 0.091 Uiso 1 1 calc R
H21C H 0.4323 0.3778 0.1217 0.091 Uiso 1 1 calc R
C22 C -0.1929(2) 1.09808(16) 0.79939(15) 0.0358(4) Uani 1 1 d .
C23 C -0.0485(2) 1.15056(18) 0.91931(16) 0.0444(4) Uani 1 1 d .
H23A H 0.0351 1.2213 0.9246 0.053 Uiso 1 1 calc R
H23B H 0.0044 1.0874 0.9288 0.053 Uiso 1 1 calc R
C24 C -0.1055(2) 1.1957(2) 1.02623(17) 0.0504(5) Uani 1 1 d .
H24 H -0.0053 1.2288 1.1018 0.060 Uiso 1 1 calc R
C25 C -0.2314(2) 1.0877(2) 1.02389(17) 0.0486(5) Uani 1 1 d .
H25A H -0.1808 1.0240 1.0359 0.058 Uiso 1 1 calc R
H25B H -0.2684 1.1160 1.0860 0.058 Uiso 1 1 calc R
C26 C -0.3752(2) 1.03690(17) 0.90689(16) 0.0418(4) Uani 1 1 d .
H26 H -0.4592 0.9659 0.9026 0.050 Uiso 1 1 calc R
C27 C -0.4539(2) 1.13846(18) 0.89549(17) 0.0444(4) Uani 1 1 d .
H27 H -0.4894 1.1662 0.9595 0.053 Uiso 1 1 calc R
C28 C -0.6001(2) 1.0873(2) 0.77937(19) 0.0536(5) Uani 1 1 d .
H28A H -0.6525 1.1509 0.7707 0.064 Uiso 1 1 calc R
H28B H -0.6830 1.0170 0.7754 0.064 Uiso 1 1 calc R
C29 C -0.5446(2) 1.0414(2) 0.67137(18) 0.0507(5) Uani 1 1 d .
H29 H -0.6454 1.0083 0.5961 0.061 Uiso 1 1 calc R
C30 C -0.4191(2) 1.15021(19) 0.67328(17) 0.0475(5) Uani 1 1 d .
H30A H -0.3842 1.1222 0.6099 0.057 Uiso 1 1 calc R
H30B H -0.4697 1.2143 0.6628 0.057 Uiso 1 1 calc R
C31 C -0.2729(2) 1.20021(16) 0.78905(16) 0.0408(4) Uani 1 1 d .
H31 H -0.1898 1.2715 0.7929 0.049 Uiso 1 1 calc R
C32 C -0.3256(2) 1.24712(17) 0.89923(17) 0.0467(5) Uani 1 1 d .
H32 H -0.3773 1.3121 0.8907 0.056 Uiso 1 1 calc R
C33 C -0.1810(3) 1.29848(19) 1.01612(18) 0.0540(5) Uani 1 1 d .
H33A H -0.2182 1.3245 1.0785 0.065 Uiso 1 1 calc R
H33B H -0.0977 1.3705 1.0230 0.065 Uiso 1 1 calc R
C34 C -0.4682(2) 0.93881(18) 0.68080(17) 0.0477(5) Uani 1 1 d .
H34A H -0.5508 0.8667 0.6743 0.057 Uiso 1 1 calc R
H34B H -0.4323 0.9129 0.6177 0.057 Uiso 1 1 calc R
C35 C -0.3220(2) 0.98946(16) 0.79694(16) 0.0387(4) Uani 1 1 d .
H35 H -0.2712 0.9240 0.8052 0.046 Uiso 1 1 calc R

loop_
_atom_site_aniso_label
_atom_site_aniso_U_11
_atom_site_aniso_U_22
_atom_site_aniso_U_33
_atom_site_aniso_U_23
_atom_site_aniso_U_13
_atom_site_aniso_U_12
O1 0.0569(8) 0.0518(8) 0.0580(8) 0.0318(7) 0.0335(7) 0.0274(6)
C2 0.0350(9) 0.0399(9) 0.0386(9) 0.0167(8) 0.0143(7) 0.0159(7)
N3 0.0538(9) 0.0440(9) 0.0511(9) 0.0249(7) 0.0307(8) 0.0260(7)
C4 0.0454(10) 0.0458(10) 0.0450(10) 0.0209(8) 0.0228(8) 0.0235(8)
C5 0.0354(9) 0.0370(9) 0.0394(10) 0.0133(8) 0.0128(7) 0.0117(7)
O6 0.0586(8) 0.0491(8) 0.0462(8) 0.0228(6) 0.0238(6) 0.0255(6)
N7 0.0448(8) 0.0407(8) 0.0461(9) 0.0213(7) 0.0215(7) 0.0221(7)
C8 0.0339(9) 0.0343(9) 0.0477(10) 0.0149(8) 0.0145(8) 0.0127(7)
C9 0.0369(9) 0.0388(9) 0.0449(10) 0.0154(8) 0.0139(8) 0.0144(7)
C10 0.0336(9) 0.0393(9) 0.0497(11) 0.0163(8) 0.0101(8) 0.0136(7)
C11 0.0363(9) 0.0385(10) 0.0577(12) 0.0153(9) 0.0158(8) 0.0163(8)
C12 0.0363(9) 0.0404(10) 0.0522(11) 0.0144(8) 0.0171(8) 0.0139(8)
C13 0.0397(9) 0.0412(10) 0.0511(11) 0.0192(8) 0.0187(8) 0.0147(8)
C14 0.0410(10) 0.0430(10) 0.0559(12) 0.0194(9) 0.0111(9) 0.0170(8)
O15 0.0768(10) 0.0628(9) 0.0807(11) 0.0379(8) 0.0312(9) 0.0463(8)
O16 0.0723(10) 0.0493(8) 0.0565(9) 0.0272(7) 0.0241(8) 0.0292(7)
C17 0.0959(18) 0.0594(14) 0.0679(15) 0.0377(12) 0.0311(14) 0.0339(13)
C18 0.0452(11) 0.0400(10) 0.0568(12) 0.0135(9) 0.0211(9) 0.0147(8)
O19 0.0934(12) 0.0653(10) 0.0661(10) 0.0295(8) 0.0418(9) 0.0411(9)
O20 0.0586(9) 0.0545(8) 0.0599(9) 0.0151(7) 0.0275(7) 0.0302(7)
C21 0.0610(13) 0.0546(12) 0.0645(14) 0.0092(11) 0.0331(11) 0.0222(10)
C22 0.0372(9) 0.0385(9) 0.0372(9) 0.0172(7) 0.0169(7) 0.0174(7)
C23 0.0378(9) 0.0523(11) 0.0404(10) 0.0178(8) 0.0129(8) 0.0153(8)
C24 0.0439(10) 0.0606(12) 0.0375(10) 0.0149(9) 0.0120(8) 0.0131(9)
C25 0.0512(11) 0.0631(12) 0.0423(10) 0.0262(9) 0.0232(9) 0.0252(9)
C26 0.0418(10) 0.0462(10) 0.0445(10) 0.0218(8) 0.0209(8) 0.0169(8)
C27 0.0454(10) 0.0534(11) 0.0458(11) 0.0204(9) 0.0254(9) 0.0260(9)
C28 0.0413(10) 0.0686(13) 0.0611(13) 0.0303(11) 0.0235(10) 0.0270(10)
C29 0.0375(10) 0.0677(13) 0.0455(11) 0.0232(10) 0.0130(8) 0.0202(9)
C30 0.0465(10) 0.0609(12) 0.0482(11) 0.0294(10) 0.0204(9) 0.0311(9)
C31 0.0450(10) 0.0406(10) 0.0461(10) 0.0213(8) 0.0220(8) 0.0210(8)
C32 0.0554(11) 0.0431(10) 0.0516(11) 0.0182(9) 0.0286(10) 0.0253(9)
C33 0.0613(13) 0.0480(11) 0.0473(11) 0.0096(9) 0.0259(10) 0.0139(9)
C34 0.0432(10) 0.0470(11) 0.0453(11) 0.0120(9) 0.0168(9) 0.0105(8)
C35 0.0390(9) 0.0386(9) 0.0428(10) 0.0179(8) 0.0177(8) 0.0171(7)

loop_
_atom_type_symbol
_atom_type_description
_atom_type_scat_dispersion_real
_atom_type_scat_dispersion_imag
_atom_type_scat_source
C C 0.0181 0.0091 'International Tables Vol C Tables 4.2.6.8 and 6.1.1.4'
H H 0.0000 0.0000 'International Tables Vol C Tables 4.2.6.8 and 6.1.1.4'
N N 0.0311 0.0180 'International Tables Vol C Tables 4.2.6.8 and 6.1.1.4'
O O 0.0492 0.0322 'International Tables Vol C Tables 4.2.6.8 and 6.1.1.4'

loop_
_geom_angle_atom_site_label_1
_geom_angle_atom_site_label_2
_geom_angle_atom_site_label_3
_geom_angle
O1 C2 N3 117.43(15)
O1 C2 C22 124.20(14)
N3 C2 C22 118.28(15)
C2 N3 C4 123.11(15)
C2 N3 H3 118.7(14)
C4 N3 H3 118.1(14)
C5 C4 N3 109.44(14)
C5 C4 H4A 109.8
N3 C4 H4A 109.8
C5 C4 H4B 109.8
N3 C4 H4B 109.8
H4A C4 H4B 108.2
O6 C5 N7 128.47(15)
O6 C5 C4 118.66(15)
N7 C5 C4 112.86(15)
C8 N7 C5 129.11(15)
C8 N7 H7 111.8(13)
C5 N7 H7 119.1(13)
C9 C8 N7 120.02(16)
C9 C8 C13 121.54(15)
N7 C8 C13 118.44(15)
C8 C9 C10 115.43(17)
C8 C9 H9 122.3
C10 C9 H9 122.3
C9 C10 C11 122.89(17)
C9 C10 C14 117.82(17)
C11 C10 C14 119.26(16)
C12 C11 C10 121.47(16)
C12 C11 H11 119.3
C10 C11 H11 119.3
C11 C12 C13 116.00(18)
C11 C12 C18 124.09(16)
C13 C12 C18 119.89(17)
C12 C13 C8 122.67(17)
C12 C13 H13 118.7
C8 C13 H13 118.7
O15 C14 O16 124.61(19)
O15 C14 C10 120.24(19)
O16 C14 C10 115.14(15)
C14 O16 C17 117.75(15)
O16 C17 H17A 109.5
O16 C17 H17B 109.5
H17A C17 H17B 109.5
O16 C17 H17C 109.5
H17A C17 H17C 109.5
H17B C17 H17C 109.5
O19 C18 O20 119.34(19)
O19 C18 C12 126.64(17)
O20 C18 C12 114.02(17)
C18 O20 C21 118.11(17)
O20 C21 H21A 109.5
O20 C21 H21B 109.5
H21A C21 H21B 109.5
O20 C21 H21C 109.5
H21A C21 H21C 109.5
H21B C21 H21C 109.5
C23 C22 C35 106.77(14)
C23 C22 C31 107.03(14)
C35 C22 C31 108.07(14)
C23 C22 C2 109.06(13)
C35 C22 C2 114.45(13)
C31 C22 C2 111.12(13)
C22 C23 C24 113.05(14)
C22 C23 H23A 109.0
C24 C23 H23A 109.0
C22 C23 H23B 109.0
C24 C23 H23B 109.0
H23A C23 H23B 107.8
C25 C24 C33 110.07(17)
C25 C24 C23 110.83(16)
C33 C24 C23 109.76(16)
C25 C24 H24 108.7
C33 C24 H24 108.7
C23 C24 H24 108.7
C26 C25 C24 106.84(15)
C26 C25 H25A 110.4
C24 C25 H25A 110.4
C26 C25 H25B 110.4
C24 C25 H25B 110.4
H25A C25 H25B 108.6
C25 C26 C27 107.97(15)
C25 C26 C35 113.28(14)
C27 C26 C35 109.52(14)
C25 C26 H26 108.7
C27 C26 H26 108.7
C35 C26 H26 108.7
C28 C27 C32 108.36(16)
C28 C27 C26 108.19(16)
C32 C27 C26 108.77(14)
C28 C27 H27 110.5
C32 C27 H27 110.5
C26 C27 H27 110.5
C27 C28 C29 111.56(15)
C27 C28 H28A 109.3
C29 C28 H28A 109.3
C27 C28 H28B 109.3
C29 C28 H28B 109.3
H28A C28 H28B 108.0
C34 C29 C30 109.95(15)
C34 C29 C28 110.13(16)
C30 C29 C28 110.46(16)
C34 C29 H29 108.8
C30 C29 H29 108.8
C28 C29 H29 108.8
C31 C30 C29 107.08(15)
C31 C30 H30A 110.3
C29 C30 H30A 110.3
C31 C30 H30B 110.3
C29 C30 H30B 110.3
H30A C30 H30B 108.6
C30 C31 C22 108.47(15)
C30 C31 C32 112.21(15)
C22 C31 C32 109.89(14)
C30 C31 H31 108.7
C22 C31 H31 108.7
C32 C31 H31 108.7
C33 C32 C27 107.91(16)
C33 C32 C31 113.21(15)
C27 C32 C31 109.78(14)
C33 C32 H32 108.6
C27 C32 H32 108.6
C31 C32 H32 108.6
C32 C33 C24 107.04(16)
C32 C33 H33A 110.3
C24 C33 H33A 110.3
C32 C33 H33B 110.3
C24 C33 H33B 110.3
H33A C33 H33B 108.6
C35 C34 C29 107.52(15)
C35 C34 H34A 110.2
C29 C34 H34A 110.2
C35 C34 H34B 110.2
C29 C34 H34B 110.2
H34A C34 H34B 108.5
C34 C35 C22 107.77(15)
C34 C35 C26 112.22(14)
C22 C35 C26 110.27(13)
C34 C35 H35 108.8
C22 C35 H35 108.8
C26 C35 H35 108.8

loop_
_geom_bond_atom_site_label_1
_geom_bond_atom_site_label_2
_geom_bond_distance
O1 C2 1.261(2)
C2 N3 1.353(2)
C2 C22 1.637(2)
N3 C4 1.541(2)
N3 H3 0.86(2)
C4 C5 1.513(2)
C4 H4A 0.9800
C4 H4B 0.9800
C5 O6 1.266(2)
C5 N7 1.441(2)
N7 C8 1.429(2)
N7 H7 0.90(2)
C8 C9 1.412(3)
C8 C13 1.490(3)
C9 C10 1.413(2)
C9 H9 0.9400
C10 C11 1.487(3)
C10 C14 1.510(3)
C11 C12 1.405(3)
C11 H11 0.9400
C12 C13 1.408(3)
C12 C18 1.591(3)
C13 H13 0.9400
C14 O15 1.220(2)
C14 O16 1.424(2)
O16 C17 1.474(3)
C17 H17A 0.9700
C17 H17B 0.9700
C17 H17C 0.9700
C18 O19 1.218(3)
C18 O20 1.352(2)
O20 C21 1.536(2)
C21 H21A 0.9700
C21 H21B 0.9700
C21 H21C 0.9700
C22 C23 1.511(2)
C22 C35 1.542(2)
C22 C31 1.543(2)
C23 C24 1.639(3)
C23 H23A 0.9800
C23 H23B 0.9800
C24 C25 1.521(3)
C24 C33 1.526(3)
C24 H24 0.9900
C25 C26 1.485(3)
C25 H25A 0.9800
C25 H25B 0.9800
C26 C27 1.533(2)
C26 C35 1.655(2)
C26 H26 0.9900
C27 C28 1.488(3)
C27 C32 1.530(3)
C27 H27 0.9900
C28 C29 1.643(3)
C28 H28A 0.9800
C28 H28B 0.9800
C29 C34 1.528(3)
C29 C30 1.529(3)
C29 H29 0.9900
C30 C31 1.486(3)
C30 H30A 0.9800
C30 H30B 0.9800
C31 C32 1.654(2)
C31 H31 0.9900
C32 C33 1.487(3)
C32 H32 0.9900
C33 H33A 0.9800
C33 H33B 0.9800
C34 C35 1.488(3)
C34 H34A 0.9800
C34 H34B 0.9800
C35 H35 0.9900

loop_
_geom_torsion_atom_site_label_1
_geom_torsion_atom_site_label_2
_geom_torsion_atom_site_label_3
_geom_torsion_atom_site_label_4
_geom_torsion
O1 C2 N3 C4 -0.9(3)
C22 C2 N3 C4 -177.65(14)
C2 N3 C4 C5 164.07(16)
N3 C4 C5 O6 -4.6(2)
N3 C4 C5 N7 175.65(14)
O6 C5 N7 C8 2.0(3)
C4 C5 N7 C8 -178.32(16)
C5 N7 C8 C9 -6.5(3)
C5 N7 C8 C13 173.06(16)
N7 C8 C9 C10 179.59(15)
C13 C8 C9 C10 0.0(2)
C8 C9 C10 C11 0.9(3)
C8 C9 C10 C14 -177.10(16)
C9 C10 C11 C12 -1.4(3)
C14 C10 C11 C12 176.55(17)
C10 C11 C12 C13 0.9(3)
C10 C11 C12 C18 -177.29(16)
C11 C12 C13 C8 0.0(3)
C18 C12 C13 C8 178.26(15)
C9 C8 C13 C12 -0.5(3)
N7 C8 C13 C12 179.94(16)
C9 C10 C14 O15 178.80(18)
C11 C10 C14 O15 0.7(3)
C9 C10 C14 O16 0.1(2)
C11 C10 C14 O16 -177.99(15)
O15 C14 O16 C17 -0.6(3)
C10 C14 O16 C17 178.06(18)
C11 C12 C18 O19 174.1(2)
C13 C12 C18 O19 -4.0(3)
C11 C12 C18 O20 -5.0(3)
C13 C12 C18 O20 176.86(16)
O19 C18 O20 C21 1.3(3)
C12 C18 O20 C21 -179.54(15)
O1 C2 C22 C23 -95.53(19)
N3 C2 C22 C23 81.02(19)
O1 C2 C22 C35 144.97(17)
N3 C2 C22 C35 -38.5(2)
O1 C2 C22 C31 22.2(2)
N3 C2 C22 C31 -161.22(15)
C35 C22 C23 C24 -57.39(19)
C31 C22 C23 C24 58.16(19)
C2 C22 C23 C24 178.46(14)
C22 C23 C24 C25 60.5(2)
C22 C23 C24 C33 -61.3(2)
C33 C24 C25 C26 63.97(19)
C23 C24 C25 C26 -57.63(19)
C24 C25 C26 C27 -62.61(19)
C24 C25 C26 C35 58.85(19)
C25 C26 C27 C28 -178.91(15)
C35 C26 C27 C28 57.33(19)
C25 C26 C27 C32 63.59(19)
C35 C26 C27 C32 -60.18(19)
C32 C27 C28 C29 58.4(2)
C26 C27 C28 C29 -59.3(2)
C27 C28 C29 C34 61.0(2)
C27 C28 C29 C30 -60.7(2)
C34 C29 C30 C31 -63.1(2)
C28 C29 C30 C31 58.62(19)
C29 C30 C31 C22 62.38(19)
C29 C30 C31 C32 -59.21(19)
C23 C22 C31 C30 -178.20(15)
C35 C22 C31 C30 -63.53(18)
C2 C22 C31 C30 62.82(18)
C23 C22 C31 C32 -55.20(18)
C35 C22 C31 C32 59.47(18)
C2 C22 C31 C32 -174.18(13)
C28 C27 C32 C33 179.35(15)
C26 C27 C32 C33 -63.25(19)
C28 C27 C32 C31 -56.85(18)
C26 C27 C32 C31 60.55(19)
C30 C31 C32 C33 -179.56(16)
C22 C31 C32 C33 59.7(2)
C30 C31 C32 C27 59.79(19)
C22 C31 C32 C27 -60.98(19)
C27 C32 C33 C24 62.10(19)
C31 C32 C33 C24 -59.6(2)
C25 C24 C33 C32 -63.8(2)
C23 C24 C33 C32 58.4(2)
C30 C29 C34 C35 63.6(2)
C28 C29 C34 C35 -58.3(2)
C29 C34 C35 C22 -62.72(18)
C29 C34 C35 C26 58.87(19)
C23 C22 C35 C34 178.15(14)
C31 C22 C35 C34 63.31(17)
C2 C22 C35 C34 -61.07(17)
C23 C22 C35 C26 55.35(17)
C31 C22 C35 C26 -59.50(17)
C2 C22 C35 C26 176.13(13)
C25 C26 C35 C34 179.88(16)
C27 C26 C35 C34 -59.54(19)
C25 C26 C35 C22 -59.96(19)
C27 C26 C35 C22 60.62(18)
